data_7119636
loop_
_publ_author_name
'Yamauchi, Daisuke'
'Nishimura, Takahiro'
'Yorimitsu, Hideki'

_publ_section_title
;
 Asymmetric hydroarylation of vinyl ethers catalyzed by a hydroxoiridium
 complex: azoles as effective directing groups.
;
_journal_issue 18
_journal_name_full 'Chemical communications (Cambridge, England)'
_journal_page_first 2760
_journal_page_last 2763
_journal_paper_doi 10.1039/c7cc00238f
_journal_volume 53
_journal_year 2017
_chemical_absolute_configuration S
_chemical_formula_moiety 'C27 H22 Cl N3 O'
_chemical_formula_sum 'C27 H22 Cl N3 O'
_chemical_formula_weight 439.92
_space_group_crystal_system orthorhombic
_space_group_IT_number 19
_space_group_name_Hall 'P 2ac 2ab'
_space_group_name_H-M_alt 'P 21 21 21'
_symmetry_space_group_name_Hall 'P 2ac 2ab'
_symmetry_space_group_name_H-M 'P 21 21 21'
_atom_sites_solution_hydrogens geom
_audit_creation_method SHELXL-2014/7
_audit_update_record
;
2016-12-08 deposited with the CCDC.
2017-02-09 downloaded from the CCDC.
;
_cell_angle_alpha 90
_cell_angle_beta 90
_cell_angle_gamma 90
_cell_formula_units_Z 4
_cell_length_a 9.645(4)
_cell_length_b 11.952(5)
_cell_length_c 19.826(8)
_cell_measurement_reflns_used 1081
_cell_measurement_temperature 93(2)
_cell_measurement_theta_max 67.9
_cell_measurement_theta_min 29.5
_cell_volume 2285.5(16)
_computing_structure_refinement 'SHELXL-2014/7 (Sheldrick, 2014)'
_diffrn_ambient_temperature 93(2)
_diffrn_detector_area_resol_mean 5.8140
_diffrn_measured_fraction_theta_full 0.996
_diffrn_measured_fraction_theta_max 0.995
_diffrn_measurement_device_type 'Rigaku XtaLAB P200'
_diffrn_measurement_method \w
_diffrn_radiation_monochromator graphite
_diffrn_radiation_source 'fine-focus sealed tube'
_diffrn_radiation_type CuK\a
_diffrn_radiation_wavelength 1.54187
_diffrn_reflns_av_R_equivalents 0.0634
_diffrn_reflns_av_unetI/netI 0.0608
_diffrn_reflns_Laue_measured_fraction_full 0.996
_diffrn_reflns_Laue_measured_fraction_max 0.995
_diffrn_reflns_limit_h_max 9
_diffrn_reflns_limit_h_min -11
_diffrn_reflns_limit_k_max 12
_diffrn_reflns_limit_k_min -14
_diffrn_reflns_limit_l_max 23
_diffrn_reflns_limit_l_min -23
_diffrn_reflns_number 14207
_diffrn_reflns_point_group_measured_fraction_full 0.985
_diffrn_reflns_point_group_measured_fraction_max 0.983
_diffrn_reflns_theta_full 67.687
_diffrn_reflns_theta_max 68.307
_diffrn_reflns_theta_min 7.402
_exptl_absorpt_coefficient_mu 1.663
_exptl_absorpt_correction_T_max 1.000
_exptl_absorpt_correction_T_min 0.782
_exptl_absorpt_correction_type multi-scan
_exptl_absorpt_process_details 'REQAB (Rigaku, 1998)'
_exptl_crystal_colour Colorless
_exptl_crystal_density_diffrn 1.279
_exptl_crystal_description Prism
_exptl_crystal_F_000 920
_exptl_crystal_size_max 0.080
_exptl_crystal_size_mid 0.020
_exptl_crystal_size_min 0.010
_refine_diff_density_max 0.384
_refine_diff_density_min -0.416
_refine_diff_density_rms 0.049
_refine_ls_abs_structure_details
;
 Flack x determined using 1162 quotients [(I+)-(I-)]/[(I+)+(I-)]
 (Parsons, Flack and Wagner, Acta Cryst. B69 (2013) 249-259).
;
_refine_ls_abs_structure_Flack 0.033(13)
_refine_ls_extinction_method none
_refine_ls_goodness_of_fit_ref 1.043
_refine_ls_hydrogen_treatment constr
_refine_ls_matrix_type full
_refine_ls_number_parameters 290
_refine_ls_number_reflns 4134
_refine_ls_number_restraints 0
_refine_ls_restrained_S_all 1.043
_refine_ls_R_factor_all 0.0673
_refine_ls_R_factor_gt 0.0449
_refine_ls_shift/su_max 0.000
_refine_ls_shift/su_mean 0.000
_refine_ls_structure_factor_coef Fsqd
_refine_ls_weighting_details 'w=1/[\s^2^(Fo^2^)+(0.0486P)^2^+0.1946P] where P=(Fo^2^+2Fc^2^)/3'
_refine_ls_weighting_scheme calc
_refine_ls_wR_factor_gt 0.0941
_refine_ls_wR_factor_ref 0.1031
_reflns_Friedel_coverage 0.730
_reflns_Friedel_fraction_full 0.969
_reflns_Friedel_fraction_max 0.966
_reflns_number_gt 3279
_reflns_number_total 4134
_reflns_threshold_expression 'I > 2\s(I)'
_cod_data_source_file c7cc00238f2.cif
_cod_data_source_block 161024DY
_cod_depositor_comments
;
The following automatic conversions were performed:

'_exptl_absorpt_correction_type' value 'Multi-scan' changed to
'multi-scan' according to
/usr/data/users/saulius/crontab/automatic-downloads/rss-feeds/RSC/lib/dictionaries/cif_core.dic
dictionary named 'cif_core.dic' version 2.4.2 from 2011-04-26.

Automatic conversion script
Id: cif_fix_values 4268 2015-11-12 08:31:59Z antanas 

 Adding full bibliography for 7119636.cif.
;
_cod_database_code 7119636
_shelx_shelxl_version_number 2014/7
_shelx_space_group_comment
;
The symmetry employed for this shelxl refinement is uniquely defined
by the following loop, which should always be used as a source of
symmetry information in preference to the above space-group names.
They are only intended as comments.
;
_shelx_estimated_absorpt_t_min 0.878
_shelx_estimated_absorpt_t_max 0.984

loop_
_space_group_symop_operation_xyz
'x, y, z'
'-x+1/2, -y, z+1/2'
'x+1/2, -y+1/2, -z'
'-x, y+1/2, -z+1/2'

loop_
_atom_site_label
_atom_site_type_symbol
_atom_site_fract_x
_atom_site_fract_y
_atom_site_fract_z
_atom_site_U_iso_or_equiv
_atom_site_adp_type
_atom_site_occupancy
_atom_site_site_symmetry_order
_atom_site_calc_flag
_atom_site_refinement_flags_posn
_atom_site_refinement_flags_adp
C1 C 0.3007(4) 0.0999(4) 0.18369(18) 0.0236(9) Uani 1 1 d . .
C2 C 0.2369(4) -0.0035(4) 0.18524(19) 0.0250(9) Uani 1 1 d . .
H1 H 0.1416 -0.0077 0.1971 0.030 Uiso 1 1 calc R U
C3 C 0.3078(4) -0.1021(4) 0.16990(19) 0.0268(9) Uani 1 1 d . .
H2 H 0.2618 -0.1723 0.1705 0.032 Uiso 1 1 calc R U
C4 C 0.4478(4) -0.0944(4) 0.15369(19) 0.0284(9) Uani 1 1 d . .
C5 C 0.5137(4) 0.0078(4) 0.1509(2) 0.0314(10) Uani 1 1 d . .
H3 H 0.6090 0.0119 0.1391 0.038 Uiso 1 1 calc R U
C6 C 0.4409(4) 0.1042(4) 0.16543(19) 0.0277(9) Uani 1 1 d . .
H4 H 0.4864 0.1746 0.1630 0.033 Uiso 1 1 calc R U
C7 C 0.2252(4) 0.2051(4) 0.2052(2) 0.0293(9) Uani 1 1 d . .
H20 H 0.2645 0.2313 0.2486 0.035 Uiso 1 1 calc R U
H21 H 0.2417 0.2642 0.1712 0.035 Uiso 1 1 calc R U
C8 C 0.0032(4) 0.1981(3) 0.15237(17) 0.0222(8) Uani 1 1 d . .
H16 H 0.0499 0.1532 0.1164 0.027 Uiso 1 1 calc R U
C9 C -0.1403(4) 0.1479(4) 0.1671(2) 0.0320(10) Uani 1 1 d . .
H17 H -0.1300 0.0691 0.1798 0.048 Uiso 1 1 calc R U
H18 H -0.1985 0.1535 0.1268 0.048 Uiso 1 1 calc R U
H19 H -0.1838 0.1891 0.2043 0.048 Uiso 1 1 calc R U
C10 C -0.0107(3) 0.3185(3) 0.12915(18) 0.0181(8) Uani 1 1 d . .
C11 C -0.0074(4) 0.4065(3) 0.17546(18) 0.0199(8) Uani 1 1 d . .
H5 H 0.0089 0.3904 0.2217 0.024 Uiso 1 1 calc R U
C12 C -0.0272(4) 0.5166(3) 0.15589(17) 0.0186(8) Uani 1 1 d . .
H6 H -0.0213 0.5748 0.1884 0.022 Uiso 1 1 calc R U
C13 C -0.0557(4) 0.5423(3) 0.08865(17) 0.0184(8) Uani 1 1 d . .
C14 C -0.0572(4) 0.4559(3) 0.04177(17) 0.0176(8) Uani 1 1 d . .
H7 H -0.0742 0.4726 -0.0043 0.021 Uiso 1 1 calc R U
C15 C -0.0342(4) 0.3459(3) 0.06098(17) 0.0166(7) Uani 1 1 d . .
C16 C -0.0851(4) 0.6599(3) 0.06858(18) 0.0207(9) Uani 1 1 d . .
C17 C -0.0427(5) 0.8457(4) 0.0856(2) 0.0370(11) Uani 1 1 d . .
H8 H 0.0044 0.9030 0.1096 0.044 Uiso 1 1 calc R U
C18 C -0.1343(5) 0.8775(4) 0.0358(2) 0.0368(11) Uani 1 1 d . .
H9 H -0.1487 0.9542 0.0255 0.044 Uiso 1 1 calc R U
C19 C -0.2040(4) 0.7954(4) 0.0015(2) 0.0342(10) Uani 1 1 d . .
H10 H -0.2683 0.8142 -0.0330 0.041 Uiso 1 1 calc R U
C20 C -0.1793(4) 0.6853(3) 0.01784(19) 0.0259(9) Uani 1 1 d . .
H11 H -0.2263 0.6270 -0.0054 0.031 Uiso 1 1 calc R U
C21 C -0.0365(4) 0.2569(3) 0.00839(16) 0.0169(7) Uani 1 1 d . .
C22 C -0.1025(4) 0.1314(3) -0.06226(17) 0.0163(8) Uani 1 1 d . .
C23 C -0.1768(4) 0.0538(3) -0.10113(18) 0.0200(8) Uani 1 1 d . .
H12 H -0.2729 0.0415 -0.0938 0.024 Uiso 1 1 calc R U
C24 C -0.1059(4) -0.0037(3) -0.15011(18) 0.0222(9) Uani 1 1 d . .
H13 H -0.1542 -0.0559 -0.1776 0.027 Uiso 1 1 calc R U
C25 C 0.0373(4) 0.0131(3) -0.16054(18) 0.0239(8) Uani 1 1 d . .
H14 H 0.0833 -0.0283 -0.1948 0.029 Uiso 1 1 calc R U
C26 C 0.1117(4) 0.0878(3) -0.12236(18) 0.0214(8) Uani 1 1 d . .
H15 H 0.2080 0.0991 -0.1296 0.026 Uiso 1 1 calc R U
C27 C 0.0397(4) 0.1467(3) -0.07235(16) 0.0161(8) Uani 1 1 d . .
Cl1 Cl 0.54039(11) -0.21579(10) 0.13665(6) 0.0427(3) Uani 1 1 d . .
O1 O 0.0802(3) 0.1900(2) 0.21300(12) 0.0253(6) Uani 1 1 d . .
N1 N -0.0158(4) 0.7395(3) 0.10233(17) 0.0317(9) Uani 1 1 d . .
N2 N -0.1478(3) 0.2016(3) -0.01086(14) 0.0183(7) Uani 1 1 d . .
H22 H -0.2324 0.2078 0.0053 0.022 Uiso 1 1 calc R U
N3 N 0.0792(3) 0.2279(3) -0.02655(14) 0.0166(6) Uani 1 1 d . .

loop_
_atom_site_aniso_label
_atom_site_aniso_U_11
_atom_site_aniso_U_22
_atom_site_aniso_U_33
_atom_site_aniso_U_23
_atom_site_aniso_U_13
_atom_site_aniso_U_12
C1 0.024(2) 0.027(2) 0.0192(17) 0.0105(17) -0.0077(16) -0.0029(18)
C2 0.024(2) 0.029(2) 0.0218(18) 0.0041(18) -0.0009(16) -0.0023(18)
C3 0.028(2) 0.024(2) 0.028(2) 0.0000(18) -0.0032(18) -0.0065(18)
C4 0.027(2) 0.035(2) 0.0233(19) 0.0005(18) -0.0036(17) 0.004(2)
C5 0.023(2) 0.043(3) 0.028(2) 0.006(2) -0.0026(17) -0.0058(19)
C6 0.031(2) 0.027(2) 0.0258(19) 0.0102(17) -0.0050(18) -0.0079(19)
C7 0.029(2) 0.022(2) 0.037(2) 0.0069(19) -0.0148(18) -0.0041(19)
C8 0.025(2) 0.025(2) 0.0165(16) -0.0033(16) -0.0015(14) 0.0015(16)
C9 0.029(2) 0.027(2) 0.039(2) 0.006(2) -0.0001(19) -0.0055(19)
C10 0.0131(17) 0.0194(19) 0.0218(17) -0.0017(16) 0.0027(14) 0.0026(14)
C11 0.019(2) 0.024(2) 0.0162(17) -0.0011(16) -0.0025(14) 0.0007(16)
C12 0.0152(17) 0.020(2) 0.0204(16) -0.0068(15) 0.0020(15) 0.0030(15)
C13 0.0108(17) 0.022(2) 0.0220(17) -0.0043(16) 0.0009(15) -0.0007(16)
C14 0.0129(18) 0.025(2) 0.0153(16) -0.0009(15) 0.0000(14) 0.0015(16)
C15 0.0112(16) 0.020(2) 0.0184(16) -0.0019(14) 0.0018(15) -0.0002(15)
C16 0.024(2) 0.021(2) 0.0168(17) -0.0024(15) 0.0031(15) 0.0024(16)
C17 0.048(3) 0.020(2) 0.043(2) -0.0028(19) -0.010(2) -0.003(2)
C18 0.055(3) 0.017(2) 0.038(2) 0.004(2) -0.005(2) 0.003(2)
C19 0.041(2) 0.033(2) 0.029(2) 0.001(2) -0.0060(19) 0.008(2)
C20 0.030(2) 0.023(2) 0.0246(18) -0.0043(17) -0.0025(17) 0.0013(17)
C21 0.0146(17) 0.0181(19) 0.0180(17) 0.0024(15) 0.0003(15) 0.0022(15)
C22 0.0159(18) 0.015(2) 0.0183(17) 0.0013(15) -0.0006(15) 0.0026(15)
C23 0.0143(18) 0.021(2) 0.0244(19) -0.0025(16) -0.0023(15) -0.0009(16)
C24 0.024(2) 0.020(2) 0.0227(19) -0.0068(17) -0.0039(16) -0.0038(17)
C25 0.0244(19) 0.023(2) 0.0239(18) -0.0084(17) 0.0035(17) 0.0028(18)
C26 0.0142(19) 0.027(2) 0.0230(19) -0.0040(17) 0.0027(15) 0.0005(16)
C27 0.0183(18) 0.0134(18) 0.0166(16) 0.0027(14) -0.0022(16) 0.0020(16)
Cl1 0.0347(6) 0.0428(7) 0.0507(6) -0.0102(5) -0.0039(5) 0.0109(5)
O1 0.0294(15) 0.0263(15) 0.0202(12) 0.0027(12) -0.0043(11) 0.0018(12)
N1 0.042(2) 0.0205(19) 0.0327(18) -0.0029(15) -0.0085(16) -0.0001(16)
N2 0.0112(14) 0.0229(17) 0.0207(14) -0.0030(14) 0.0024(11) 0.0004(13)
N3 0.0173(15) 0.0165(16) 0.0161(14) -0.0016(13) 0.0018(12) 0.0019(12)

loop_
_atom_type_symbol
_atom_type_description
_atom_type_scat_dispersion_real
_atom_type_scat_dispersion_imag
_atom_type_scat_source
C C 0.0181 0.0091 'International Tables Vol C Tables 4.2.6.8 and 6.1.1.4'
H H 0.0000 0.0000 'International Tables Vol C Tables 4.2.6.8 and 6.1.1.4'
N N 0.0311 0.0180 'International Tables Vol C Tables 4.2.6.8 and 6.1.1.4'
O O 0.0492 0.0322 'International Tables Vol C Tables 4.2.6.8 and 6.1.1.4'
Cl Cl 0.3639 0.7018 'International Tables Vol C Tables 4.2.6.8 and 6.1.1.4'

loop_
_geom_angle_atom_site_label_1
_geom_angle_atom_site_label_2
_geom_angle_atom_site_label_3
_geom_angle
C2 C1 C6 118.0(4)
C2 C1 C7 121.5(3)
C6 C1 C7 120.4(4)
C1 C2 C3 122.2(4)
C1 C2 H1 118.9
C3 C2 H1 118.9
C4 C3 C2 118.1(4)
C4 C3 H2 121.0
C2 C3 H2 121.0
C5 C4 C3 121.0(4)
C5 C4 Cl1 119.7(3)
C3 C4 Cl1 119.3(3)
C4 C5 C6 119.8(4)
C4 C5 H3 120.1
C6 C5 H3 120.1
C5 C6 C1 121.0(4)
C5 C6 H4 119.5
C1 C6 H4 119.5
O1 C7 C1 113.5(3)
O1 C7 H20 108.9
C1 C7 H20 108.9
O1 C7 H21 108.9
C1 C7 H21 108.9
H20 C7 H21 107.7
O1 C8 C10 111.6(3)
O1 C8 C9 106.5(3)
C10 C8 C9 110.4(3)
O1 C8 H16 109.4
C10 C8 H16 109.4
C9 C8 H16 109.4
C8 C9 H17 109.5
C8 C9 H18 109.5
H17 C9 H18 109.5
C8 C9 H19 109.5
H17 C9 H19 109.5
H18 C9 H19 109.5
C11 C10 C15 117.4(3)
C11 C10 C8 120.9(3)
C15 C10 C8 121.7(3)
C12 C11 C10 121.9(3)
C12 C11 H5 119.1
C10 C11 H5 119.1
C11 C12 C13 120.3(3)
C11 C12 H6 119.9
C13 C12 H6 119.9
C14 C13 C12 118.5(3)
C14 C13 C16 121.4(3)
C12 C13 C16 120.1(3)
C15 C14 C13 121.3(3)
C15 C14 H7 119.4
C13 C14 H7 119.4
C14 C15 C10 120.6(3)
C14 C15 C21 118.9(3)
C10 C15 C21 120.5(3)
N1 C16 C20 122.1(4)
N1 C16 C13 116.2(3)
C20 C16 C13 121.7(3)
N1 C17 C18 124.3(4)
N1 C17 H8 117.8
C18 C17 H8 117.8
C19 C18 C17 118.2(4)
C19 C18 H9 120.9
C17 C18 H9 120.9
C18 C19 C20 118.9(4)
C18 C19 H10 120.5
C20 C19 H10 120.5
C19 C20 C16 119.5(4)
C19 C20 H11 120.3
C16 C20 H11 120.3
N2 C21 N3 113.2(3)
N2 C21 C15 125.0(3)
N3 C21 C15 121.8(3)
N2 C22 C27 109.5(3)
N2 C22 C23 129.9(3)
C27 C22 C23 120.6(3)
C24 C23 C22 117.7(3)
C24 C23 H12 121.1
C22 C23 H12 121.1
C23 C24 C25 121.3(4)
C23 C24 H13 119.3
C25 C24 H13 119.3
C26 C25 C24 121.6(3)
C26 C25 H14 119.2
C24 C25 H14 119.2
C25 C26 C27 117.3(3)
C25 C26 H15 121.4
C27 C26 H15 121.4
N3 C27 C22 105.6(3)
N3 C27 C26 132.9(3)
C22 C27 C26 121.5(3)
C8 O1 C7 114.6(3)
C17 N1 C16 116.9(4)
C21 N2 C22 105.0(3)
C21 N2 H22 127.5
C22 N2 H22 127.5
C21 N3 C27 106.7(3)

loop_
_geom_bond_atom_site_label_1
_geom_bond_atom_site_label_2
_geom_bond_distance
C1 C2 1.381(6)
C1 C6 1.401(6)
C1 C7 1.514(6)
C2 C3 1.395(6)
C2 H1 0.9500
C3 C4 1.391(6)
C3 H2 0.9500
C4 C5 1.379(6)
C4 Cl1 1.737(4)
C5 C6 1.380(6)
C5 H3 0.9500
C6 H4 0.9500
C7 O1 1.418(5)
C7 H20 0.9900
C7 H21 0.9900
C8 O1 1.417(4)
C8 C10 1.518(6)
C8 C9 1.536(5)
C8 H16 1.0000
C9 H17 0.9800
C9 H18 0.9800
C9 H19 0.9800
C10 C11 1.396(5)
C10 C15 1.409(5)
C11 C12 1.385(5)
C11 H5 0.9500
C12 C13 1.395(5)
C12 H6 0.9500
C13 C14 1.389(5)
C13 C16 1.487(5)
C14 C15 1.387(5)
C14 H7 0.9500
C15 C21 1.490(5)
C16 N1 1.342(5)
C16 C20 1.389(5)
C17 N1 1.337(5)
C17 C18 1.378(6)
C17 H8 0.9500
C18 C19 1.369(6)
C18 H9 0.9500
C19 C20 1.377(6)
C19 H10 0.9500
C20 H11 0.9500
C21 N2 1.317(4)
C21 N3 1.358(4)
C22 N2 1.391(5)
C22 C27 1.397(5)
C22 C23 1.403(5)
C23 C24 1.372(5)
C23 H12 0.9500
C24 C25 1.411(5)
C24 H13 0.9500
C25 C26 1.373(5)
C25 H14 0.9500
C26 C27 1.400(5)
C26 H15 0.9500
C27 N3 1.383(4)
N2 H22 0.8800

loop_
_geom_hbond_atom_site_label_D
_geom_hbond_atom_site_label_H
_geom_hbond_atom_site_label_A
_geom_hbond_distance_DH
_geom_hbond_distance_HA
_geom_hbond_distance_DA
_geom_hbond_angle_DHA
_geom_hbond_site_symmetry_A
N2 H22 N3 0.88 2.02 2.862(4) 160.6 3_455

loop_
_geom_torsion_atom_site_label_1
_geom_torsion_atom_site_label_2
_geom_torsion_atom_site_label_3
_geom_torsion_atom_site_label_4
_geom_torsion
C6 C1 C2 C3 0.6(5)
C7 C1 C2 C3 -175.6(4)
C1 C2 C3 C4 1.1(6)
C2 C3 C4 C5 -1.9(5)
C2 C3 C4 Cl1 178.2(3)
C3 C4 C5 C6 1.0(6)
Cl1 C4 C5 C6 -179.0(3)
C4 C5 C6 C1 0.7(6)
C2 C1 C6 C5 -1.4(5)
C7 C1 C6 C5 174.8(3)
C2 C1 C7 O1 -12.2(5)
C6 C1 C7 O1 171.7(3)
O1 C8 C10 C11 -27.5(5)
C9 C8 C10 C11 90.8(4)
O1 C8 C10 C15 155.6(3)
C9 C8 C10 C15 -86.1(4)
C15 C10 C11 C12 0.5(5)
C8 C10 C11 C12 -176.5(3)
C10 C11 C12 C13 2.0(5)
C11 C12 C13 C14 -3.0(5)
C11 C12 C13 C16 176.4(3)
C12 C13 C14 C15 1.5(5)
C16 C13 C14 C15 -177.8(4)
C13 C14 C15 C10 1.0(5)
C13 C14 C15 C21 -179.8(3)
C11 C10 C15 C14 -2.0(5)
C8 C10 C15 C14 175.0(3)
C11 C10 C15 C21 178.8(3)
C8 C10 C15 C21 -4.2(5)
C14 C13 C16 N1 -146.1(3)
C12 C13 C16 N1 34.6(5)
C14 C13 C16 C20 34.0(5)
C12 C13 C16 C20 -145.3(4)
N1 C17 C18 C19 0.8(8)
C17 C18 C19 C20 -0.3(7)
C18 C19 C20 C16 0.2(6)
N1 C16 C20 C19 -0.5(6)
C13 C16 C20 C19 179.4(4)
C14 C15 C21 N2 -89.1(5)
C10 C15 C21 N2 90.1(4)
C14 C15 C21 N3 88.4(4)
C10 C15 C21 N3 -92.4(4)
N2 C22 C23 C24 178.7(4)
C27 C22 C23 C24 -1.7(5)
C22 C23 C24 C25 1.0(6)
C23 C24 C25 C26 -0.2(6)
C24 C25 C26 C27 0.2(6)
N2 C22 C27 N3 -0.4(4)
C23 C22 C27 N3 179.9(3)
N2 C22 C27 C26 -178.6(3)
C23 C22 C27 C26 1.7(5)
C25 C26 C27 N3 -178.6(4)
C25 C26 C27 C22 -0.9(5)
C10 C8 O1 C7 -74.9(4)
C9 C8 O1 C7 164.5(3)
C1 C7 O1 C8 -83.4(4)
C18 C17 N1 C16 -1.0(7)
C20 C16 N1 C17 0.9(6)
C13 C16 N1 C17 -179.0(4)
N3 C21 N2 C22 -0.2(4)
C15 C21 N2 C22 177.5(3)
C27 C22 N2 C21 0.4(4)
C23 C22 N2 C21 180.0(4)
N2 C21 N3 C27 -0.1(4)
C15 C21 N3 C27 -177.9(3)
C22 C27 N3 C21 0.3(4)
C26 C27 N3 C21 178.2(4)
